data_4065474
loop_
_publ_author_name
'Chen, Ming-Tsz'
'Vicic, David A.'
'Chain, William J.'
'Turner, Michael L.'
'Navarro, Oscar'

_publ_section_title
;
 Inhibited Catalyst Activation in (N-Heterocyclic
 carbene)PdCl2(diethylamine) Complexes by Intramolecular Hydrogen Bonding
;
_journal_issue 24
_journal_name_full Organometallics
_journal_page_first 6770
_journal_paper_doi 10.1021/om200828a
_journal_volume 30
_journal_year 2011
_chemical_formula_moiety 'C31 H47 Cl2 N3 Pd, 0.5(C6 H14)'
_chemical_formula_sum 'C34 H54 Cl2 N3 Pd'
_chemical_formula_weight 682.10
_chemical_name_systematic
; 
 ? 
;
_space_group_IT_number 14
_symmetry_cell_setting monoclinic
_symmetry_space_group_name_Hall '-P 2yn'
_symmetry_space_group_name_H-M 'P 1 21/n 1'
_atom_sites_solution_hydrogens geom
_atom_sites_solution_primary direct
_atom_sites_solution_secondary difmap
_audit_creation_method SHELXL-97
_cell_angle_alpha 90.00
_cell_angle_beta 105.083(3)
_cell_angle_gamma 90.00
_cell_formula_units_Z 4
_cell_length_a 12.799(4)
_cell_length_b 15.183(4)
_cell_length_c 19.257(6)
_cell_measurement_reflns_used 11469
_cell_measurement_temperature 173(2)
_cell_measurement_theta_max 32.78
_cell_measurement_theta_min 2.19
_cell_volume 3613.2(19)
_computing_structure_refinement 'SHELXL-97 (Sheldrick, 2008)'
_computing_structure_solution 'SHELXS-97 (Sheldrick, 2008)'
_diffrn_ambient_temperature 173(2)
_diffrn_measured_fraction_theta_full 0.998
_diffrn_measured_fraction_theta_max 0.940
_diffrn_measurement_device_type 'Rigaku Mercury70 CCD'
_diffrn_measurement_method \w
_diffrn_radiation_monochromator graphite
_diffrn_radiation_source 'fine-focus sealed tube'
_diffrn_radiation_type MoK\a
_diffrn_radiation_wavelength 0.71075
_diffrn_reflns_av_R_equivalents 0.0371
_diffrn_reflns_av_sigmaI/netI 0.0395
_diffrn_reflns_limit_h_max 18
_diffrn_reflns_limit_h_min -19
_diffrn_reflns_limit_k_max 22
_diffrn_reflns_limit_k_min -23
_diffrn_reflns_limit_l_max 28
_diffrn_reflns_limit_l_min -27
_diffrn_reflns_number 47538
_diffrn_reflns_theta_full 25.00
_diffrn_reflns_theta_max 32.87
_diffrn_reflns_theta_min 2.19
_exptl_absorpt_coefficient_mu 0.686
_exptl_absorpt_correction_T_max 0.8637
_exptl_absorpt_correction_T_min 0.7709
_exptl_absorpt_correction_type multi-scan
_exptl_absorpt_process_details 'Jacobson, R. (1998) Private communication'
_exptl_crystal_colour yellow
_exptl_crystal_density_diffrn 1.254
_exptl_crystal_density_method 'not measured'
_exptl_crystal_description prism
_exptl_crystal_F_000 1436
_exptl_crystal_size_max 0.40
_exptl_crystal_size_mid 0.28
_exptl_crystal_size_min 0.22
_refine_diff_density_max 1.153
_refine_diff_density_min -1.275
_refine_diff_density_rms 0.083
_refine_ls_extinction_method none
_refine_ls_goodness_of_fit_ref 1.063
_refine_ls_hydrogen_treatment mixed
_refine_ls_matrix_type full
_refine_ls_number_parameters 404
_refine_ls_number_reflns 12685
_refine_ls_number_restraints 0
_refine_ls_restrained_S_all 1.063
_refine_ls_R_factor_all 0.0565
_refine_ls_R_factor_gt 0.0408
_refine_ls_shift/su_max 0.002
_refine_ls_shift/su_mean 0.000
_refine_ls_structure_factor_coef Fsqd
_refine_ls_weighting_details 'calc w=1/[\s^2^(Fo^2^)+(0.0468P)^2^+1.3022P] where P=(Fo^2^+2Fc^2^)/3'
_refine_ls_weighting_scheme calc
_refine_ls_wR_factor_gt 0.0928
_refine_ls_wR_factor_ref 0.1028
_reflns_number_gt 10175
_reflns_number_total 12685
_reflns_threshold_expression >2sigma(I)
_cod_data_source_file om200828a_si_001.cif
_cod_data_source_block IPrPdCl2DEA
_cod_depositor_comments
;
The following automatic conversions were performed:

'_symmetry_cell_setting' value 'Monoclinic' changed to 'monoclinic'
according to /home/saulius/struct/CIF-dictionaries/cif_core.dic
dictionary named 'cif_core.dic' version 2.4.1 from 2010-06-29.

Automatic conversion script
Id: cif_fix_values 1715 2011-07-08 13:25:40Z adriana 
;
_cod_original_cell_volume 3613.2(18)
_cod_original_sg_symbol_H-M P21/n
_cod_database_code 4065474

loop_
_symmetry_equiv_pos_as_xyz
'x, y, z'
'-x+1/2, y+1/2, -z+1/2'
'-x, -y, -z'
'x-1/2, -y-1/2, z-1/2'

loop_
_atom_site_label
_atom_site_type_symbol
_atom_site_fract_x
_atom_site_fract_y
_atom_site_fract_z
_atom_site_U_iso_or_equiv
_atom_site_adp_type
_atom_site_occupancy
_atom_site_symmetry_multiplicity
_atom_site_calc_flag
_atom_site_refinement_flags
Pd1 Pd 0.876725(10) 0.539052(8) 0.128122(7) 0.02304(4) Uani 1 1 d .
Cl1 Cl 0.99875(4) 0.61200(3) 0.07894(3) 0.03470(10) Uani 1 1 d .
Cl2 Cl 0.76153(4) 0.45741(3) 0.17743(3) 0.03581(11) Uani 1 1 d .
N1 N 0.78835(11) 0.69302(10) 0.19185(8) 0.0244(3) Uani 1 1 d .
N2 N 0.95027(11) 0.66439(10) 0.25376(8) 0.0245(3) Uani 1 1 d .
N3 N 0.87438(14) 0.43810(11) 0.05181(9) 0.0290(3) Uani 1 1 d .
C1 C 0.87287(13) 0.63766(11) 0.19524(9) 0.0229(3) Uani 1 1 d .
C2 C 0.81286(15) 0.75362(12) 0.24785(10) 0.0292(4) Uani 1 1 d .
C3 C 0.91381(15) 0.73555(13) 0.28662(10) 0.0293(4) Uani 1 1 d .
C4 C 1.05917(14) 0.62864(12) 0.27664(9) 0.0252(3) Uani 1 1 d .
C5 C 1.07503(16) 0.54914(12) 0.31507(10) 0.0291(4) Uani 1 1 d .
C6 C 1.18042(17) 0.51622(14) 0.33483(12) 0.0375(4) Uani 1 1 d .
H6 H 1.1945 0.4620 0.3601 0.045 Uiso 1 1 calc R
C7 C 1.26467(17) 0.56109(16) 0.31828(13) 0.0400(5) Uani 1 1 d .
H7 H 1.3357 0.5372 0.3320 0.048 Uiso 1 1 calc R
C8 C 1.24683(16) 0.64046(14) 0.28190(11) 0.0352(4) Uani 1 1 d .
H8 H 1.3060 0.6710 0.2719 0.042 Uiso 1 1 calc R
C9 C 1.14300(14) 0.67639(12) 0.25973(10) 0.0282(3) Uani 1 1 d .
C10 C 1.12631(16) 0.76506(14) 0.22207(12) 0.0359(4) Uani 1 1 d .
H10 H 1.0478 0.7705 0.1966 0.043 Uiso 1 1 calc R
C11 C 1.1549(2) 0.84042(15) 0.27729(15) 0.0487(6) Uani 1 1 d .
H11A H 1.2310 0.8354 0.3043 0.058 Uiso 1 1 calc R
H11B H 1.1088 0.8367 0.3106 0.058 Uiso 1 1 calc R
H11C H 1.1433 0.8971 0.2522 0.058 Uiso 1 1 calc R
C12 C 1.1913(2) 0.77460(18) 0.16593(14) 0.0494(6) Uani 1 1 d .
H12A H 1.1760 0.7245 0.1328 0.059 Uiso 1 1 calc R
H12B H 1.2688 0.7760 0.1902 0.059 Uiso 1 1 calc R
H12C H 1.1707 0.8294 0.1390 0.059 Uiso 1 1 calc R
C13 C 0.98276(18) 0.50358(14) 0.33740(12) 0.0368(4) Uani 1 1 d .
C14 C 0.9675(3) 0.5455(2) 0.40632(16) 0.0638(8) Uani 1 1 d .
H14A H 0.9506 0.6081 0.3979 0.077 Uiso 1 1 calc R
H14B H 1.0342 0.5390 0.4449 0.077 Uiso 1 1 calc R
H14C H 0.9079 0.5161 0.4203 0.077 Uiso 1 1 calc R
C15 C 0.9982(3) 0.40452(17) 0.34707(19) 0.0641(8) Uani 1 1 d .
H15A H 1.0592 0.3926 0.3888 0.077 Uiso 1 1 calc R
H15B H 1.0131 0.3791 0.3039 0.077 Uiso 1 1 calc R
H15C H 0.9323 0.3781 0.3548 0.077 Uiso 1 1 calc R
C16 C 0.68848(14) 0.69471(11) 0.13500(10) 0.0255(3) Uani 1 1 d .
C17 C 0.59477(15) 0.65996(13) 0.14907(11) 0.0299(4) Uani 1 1 d .
C18 C 0.49886(17) 0.66682(16) 0.09423(13) 0.0423(5) Uani 1 1 d .
H18 H 0.4333 0.6446 0.1019 0.051 Uiso 1 1 calc R
C19 C 0.49816(19) 0.70549(17) 0.02899(13) 0.0486(6) Uani 1 1 d .
H19 H 0.4324 0.7087 -0.0078 0.058 Uiso 1 1 calc R
C20 C 0.59213(19) 0.73950(16) 0.01681(12) 0.0421(5) Uani 1 1 d .
H20 H 0.5901 0.7658 -0.0283 0.051 Uiso 1 1 calc R
C21 C 0.68971(16) 0.73569(13) 0.06976(11) 0.0315(4) Uani 1 1 d .
C22 C 0.79084(18) 0.77948(14) 0.05840(12) 0.0370(4) Uani 1 1 d .
C23 C 0.7992(2) 0.87374(17) 0.08646(17) 0.0562(7) Uani 1 1 d .
H23A H 0.7925 0.8740 0.1360 0.067 Uiso 1 1 calc R
H23B H 0.7411 0.9093 0.0561 0.067 Uiso 1 1 calc R
H23C H 0.8694 0.8986 0.0853 0.067 Uiso 1 1 calc R
C24 C 0.7977(2) 0.77753(18) -0.01981(14) 0.0541(6) Uani 1 1 d .
H24A H 0.8686 0.7994 -0.0223 0.065 Uiso 1 1 calc R
H24B H 0.7408 0.8150 -0.0492 0.065 Uiso 1 1 calc R
H24C H 0.7879 0.7170 -0.0379 0.065 Uiso 1 1 calc R
C25 C 0.59305(16) 0.62125(14) 0.22146(11) 0.0324(4) Uani 1 1 d .
C26 C 0.5521(2) 0.69093(16) 0.26605(13) 0.0439(5) Uani 1 1 d .
H26A H 0.4788 0.7092 0.2404 0.053 Uiso 1 1 calc R
H26B H 0.6003 0.7421 0.2734 0.053 Uiso 1 1 calc R
H26C H 0.5511 0.6659 0.3128 0.053 Uiso 1 1 calc R
C27 C 0.52321(19) 0.53795(15) 0.21532(14) 0.0437(5) Uani 1 1 d .
H27A H 0.5430 0.4966 0.1818 0.052 Uiso 1 1 calc R
H27B H 0.4467 0.5538 0.1975 0.052 Uiso 1 1 calc R
H27C H 0.5354 0.5103 0.2627 0.052 Uiso 1 1 calc R
C28 C 0.0538(2) 0.97579(17) 0.01147(13) 0.0462(5) Uani 1 1 d .
C29 C 0.0778(2) 0.91802(17) -0.04765(14) 0.0498(6) Uani 1 1 d .
H29A H 0.0243 0.8696 -0.0587 0.060 Uiso 1 1 calc R
H29B H 0.0689 0.9538 -0.0918 0.060 Uiso 1 1 calc R
C30 C 0.1915(2) 0.8786(2) -0.02728(16) 0.0597(7) Uani 1 1 d .
H30A H 0.1989 0.8390 0.0139 0.072 Uiso 1 1 calc R
H30B H 0.2450 0.9261 -0.0144 0.072 Uiso 1 1 calc R
H30C H 0.2036 0.8456 -0.0682 0.072 Uiso 1 1 calc R
C31 C 0.76626(18) 0.42699(15) 0.00134(12) 0.0390(5) Uani 1 1 d .
H31A H 0.7147 0.4058 0.0281 0.047 Uiso 1 1 calc R
H31B H 0.7703 0.3820 -0.0350 0.047 Uiso 1 1 calc R
C32 C 0.7252(2) 0.51248(18) -0.03611(15) 0.0573(7) Uani 1 1 d .
H32A H 0.7750 0.5327 -0.0638 0.069 Uiso 1 1 calc R
H32B H 0.7207 0.5571 -0.0002 0.069 Uiso 1 1 calc R
H32C H 0.6532 0.5032 -0.0687 0.069 Uiso 1 1 calc R
C33 C 0.91942(18) 0.35248(13) 0.08290(12) 0.0369(4) Uani 1 1 d .
H33A H 0.9187 0.3104 0.0435 0.044 Uiso 1 1 calc R
H33B H 0.8732 0.3281 0.1122 0.044 Uiso 1 1 calc R
C34 C 1.03349(19) 0.36220(16) 0.12916(14) 0.0454(5) Uani 1 1 d .
H34A H 1.0337 0.4005 0.1702 0.054 Uiso 1 1 calc R
H34B H 1.0789 0.3883 0.1007 0.054 Uiso 1 1 calc R
H34C H 1.0621 0.3042 0.1467 0.054 Uiso 1 1 calc R
H35 H 0.060(2) 0.9371(18) 0.0550(14) 0.046(7) Uiso 1 1 d .
H36 H 0.118(2) 1.0198(18) 0.0279(14) 0.044(7) Uiso 1 1 d .
H37 H 0.7648(17) 0.7980(14) 0.2537(12) 0.029(6) Uiso 1 1 d .
H38 H 0.922(2) 0.4587(15) 0.0287(14) 0.039(7) Uiso 1 1 d .
H39 H 0.9593(19) 0.7638(16) 0.3280(13) 0.038(6) Uiso 1 1 d .
H40 H 0.8503(19) 0.7514(16) 0.0855(13) 0.034(6) Uiso 1 1 d .
H41 H 0.6693(18) 0.6019(15) 0.2480(12) 0.030(6) Uiso 1 1 d .
H42 H 0.9166(18) 0.5140(15) 0.3001(12) 0.028(5) Uiso 1 1 d .

loop_
_atom_site_aniso_label
_atom_site_aniso_U_11
_atom_site_aniso_U_22
_atom_site_aniso_U_33
_atom_site_aniso_U_23
_atom_site_aniso_U_13
_atom_site_aniso_U_12
Pd1 0.02314(7) 0.02120(7) 0.02452(7) -0.00191(4) 0.00573(5) -0.00185(4)
Cl1 0.0374(2) 0.0326(2) 0.0388(2) -0.00568(19) 0.01804(19) -0.00863(18)
Cl2 0.0403(3) 0.0297(2) 0.0423(3) -0.00248(19) 0.0193(2) -0.00865(18)
N1 0.0216(6) 0.0243(7) 0.0272(7) -0.0011(5) 0.0063(5) -0.0006(5)
N2 0.0219(6) 0.0247(7) 0.0262(7) -0.0016(5) 0.0047(5) -0.0003(5)
N3 0.0312(8) 0.0265(7) 0.0295(8) -0.0048(6) 0.0084(6) -0.0037(6)
C1 0.0226(7) 0.0205(7) 0.0261(8) -0.0006(6) 0.0072(6) -0.0021(6)
C2 0.0264(8) 0.0270(8) 0.0342(9) -0.0064(7) 0.0080(7) 0.0006(7)
C3 0.0289(9) 0.0274(8) 0.0311(9) -0.0070(7) 0.0069(7) -0.0009(7)
C4 0.0223(7) 0.0260(8) 0.0262(8) -0.0029(6) 0.0040(6) 0.0006(6)
C5 0.0300(9) 0.0269(9) 0.0289(9) -0.0004(7) 0.0049(7) -0.0001(7)
C6 0.0376(10) 0.0314(9) 0.0389(11) 0.0046(8) 0.0021(8) 0.0074(8)
C7 0.0282(9) 0.0439(11) 0.0454(12) -0.0005(9) 0.0049(8) 0.0110(8)
C8 0.0237(8) 0.0423(11) 0.0390(10) -0.0012(8) 0.0073(7) 0.0001(8)
C9 0.0237(8) 0.0299(9) 0.0294(9) -0.0006(7) 0.0042(6) -0.0014(7)
C10 0.0271(9) 0.0332(10) 0.0445(11) 0.0080(8) 0.0041(8) -0.0055(7)
C11 0.0452(12) 0.0317(11) 0.0698(17) -0.0025(11) 0.0159(12) -0.0053(9)
C12 0.0492(13) 0.0521(14) 0.0474(13) 0.0103(11) 0.0130(11) -0.0160(11)
C13 0.0407(11) 0.0328(10) 0.0349(10) 0.0067(8) 0.0067(9) -0.0058(8)
C14 0.077(2) 0.073(2) 0.0506(16) -0.0030(13) 0.0341(15) -0.0261(16)
C15 0.0697(18) 0.0364(13) 0.088(2) 0.0155(13) 0.0239(17) -0.0091(12)
C16 0.0225(7) 0.0244(8) 0.0285(8) 0.0002(6) 0.0048(6) 0.0006(6)
C17 0.0250(8) 0.0300(9) 0.0340(9) 0.0012(7) 0.0064(7) -0.0020(7)
C18 0.0265(9) 0.0473(12) 0.0475(12) 0.0050(10) -0.0004(8) -0.0069(9)
C19 0.0341(11) 0.0563(14) 0.0444(12) 0.0095(11) -0.0092(9) -0.0053(10)
C20 0.0440(12) 0.0439(12) 0.0340(10) 0.0102(9) 0.0020(9) 0.0005(9)
C21 0.0319(9) 0.0284(9) 0.0342(9) 0.0041(7) 0.0087(7) 0.0018(7)
C22 0.0359(10) 0.0349(10) 0.0433(11) 0.0114(9) 0.0155(9) 0.0016(8)
C23 0.0628(16) 0.0432(13) 0.0697(18) 0.0009(12) 0.0303(14) -0.0161(12)
C24 0.0690(17) 0.0506(14) 0.0523(15) 0.0116(12) 0.0330(13) 0.0010(13)
C25 0.0266(9) 0.0350(10) 0.0360(10) 0.0038(8) 0.0091(7) -0.0030(7)
C26 0.0438(12) 0.0467(13) 0.0452(12) -0.0001(10) 0.0185(10) -0.0023(10)
C27 0.0387(11) 0.0433(12) 0.0521(14) 0.0047(10) 0.0173(10) -0.0096(9)
C28 0.0599(15) 0.0429(12) 0.0345(11) -0.0004(9) 0.0100(10) -0.0119(11)
C29 0.0592(15) 0.0451(13) 0.0468(13) -0.0066(11) 0.0169(11) -0.0159(11)
C30 0.0693(18) 0.0534(16) 0.0581(16) -0.0037(13) 0.0195(14) -0.0093(14)
C31 0.0381(11) 0.0380(11) 0.0374(11) -0.0105(9) 0.0037(9) -0.0076(9)
C32 0.0540(15) 0.0498(14) 0.0517(15) 0.0007(12) -0.0159(12) -0.0058(12)
C33 0.0448(11) 0.0264(9) 0.0425(11) -0.0018(8) 0.0168(9) -0.0002(8)
C34 0.0418(12) 0.0412(12) 0.0542(14) 0.0092(10) 0.0145(10) 0.0100(9)

loop_
_atom_type_symbol
_atom_type_description
_atom_type_scat_dispersion_real
_atom_type_scat_dispersion_imag
_atom_type_scat_source
C C 0.0033 0.0016 'International Tables Vol C Tables 4.2.6.8 and 6.1.1.4'
H H 0.0000 0.0000 'International Tables Vol C Tables 4.2.6.8 and 6.1.1.4'
Cl Cl 0.1484 0.1585 'International Tables Vol C Tables 4.2.6.8 and 6.1.1.4'
N N 0.0061 0.0033 'International Tables Vol C Tables 4.2.6.8 and 6.1.1.4'
Pd Pd -0.9988 1.0072 'International Tables Vol C Tables 4.2.6.8 and 6.1.1.4'

loop_
_geom_angle_atom_site_label_1
_geom_angle_atom_site_label_2
_geom_angle_atom_site_label_3
_geom_angle
_geom_angle_site_symmetry_1
C1 Pd1 N3 176.65(7) .
C1 Pd1 Cl1 92.25(5) .
N3 Pd1 Cl1 87.22(5) .
C1 Pd1 Cl2 90.60(5) .
N3 Pd1 Cl2 90.09(5) .
Cl1 Pd1 Cl2 176.079(19) .
C1 N1 C2 110.88(14) .
C1 N1 C16 125.55(15) .
C2 N1 C16 123.40(15) .
C1 N2 C3 110.58(15) .
C1 N2 C4 125.20(15) .
C3 N2 C4 124.08(15) .
C31 N3 C33 111.35(16) .
C31 N3 Pd1 112.35(13) .
C33 N3 Pd1 114.85(13) .
C31 N3 H38 110.5(16) .
C33 N3 H38 105.3(15) .
Pd1 N3 H38 101.7(15) .
N2 C1 N1 104.80(14) .
N2 C1 Pd1 129.07(13) .
N1 C1 Pd1 126.12(12) .
C3 C2 N1 106.66(16) .
C3 C2 H37 130.3(13) .
N1 C2 H37 123.1(13) .
C2 C3 N2 107.09(16) .
C2 C3 H39 131.4(14) .
N2 C3 H39 121.5(14) .
C9 C4 C5 123.59(17) .
C9 C4 N2 117.92(16) .
C5 C4 N2 118.49(16) .
C6 C5 C4 116.68(18) .
C6 C5 C13 121.71(18) .
C4 C5 C13 121.54(17) .
C7 C6 C5 121.2(2) .
C7 C6 H6 119.4 .
C5 C6 H6 119.4 .
C6 C7 C8 120.73(19) .
C6 C7 H7 119.6 .
C8 C7 H7 119.6 .
C7 C8 C9 120.91(19) .
C7 C8 H8 119.5 .
C9 C8 H8 119.5 .
C8 C9 C4 116.87(18) .
C8 C9 C10 119.80(17) .
C4 C9 C10 123.28(16) .
C9 C10 C12 112.71(19) .
C9 C10 C11 110.52(18) .
C12 C10 C11 109.97(18) .
C9 C10 H10 107.8 .
C12 C10 H10 107.8 .
C11 C10 H10 107.8 .
C10 C11 H11A 109.5 .
C10 C11 H11B 109.5 .
H11A C11 H11B 109.5 .
C10 C11 H11C 109.5 .
H11A C11 H11C 109.5 .
H11B C11 H11C 109.5 .
C10 C12 H12A 109.5 .
C10 C12 H12B 109.5 .
H12A C12 H12B 109.5 .
C10 C12 H12C 109.5 .
H12A C12 H12C 109.5 .
H12B C12 H12C 109.5 .
C15 C13 C5 113.4(2) .
C15 C13 C14 110.3(2) .
C5 C13 C14 109.85(19) .
C15 C13 H42 108.2(14) .
C5 C13 H42 107.9(13) .
C14 C13 H42 106.9(14) .
C13 C14 H14A 109.5 .
C13 C14 H14B 109.5 .
H14A C14 H14B 109.5 .
C13 C14 H14C 109.5 .
H14A C14 H14C 109.5 .
H14B C14 H14C 109.5 .
C13 C15 H15A 109.5 .
C13 C15 H15B 109.5 .
H15A C15 H15B 109.5 .
C13 C15 H15C 109.5 .
H15A C15 H15C 109.5 .
H15B C15 H15C 109.5 .
C17 C16 C21 123.32(17) .
C17 C16 N1 118.56(16) .
C21 C16 N1 118.02(16) .
C18 C17 C16 116.96(18) .
C18 C17 C25 120.14(18) .
C16 C17 C25 122.79(16) .
C19 C18 C17 120.9(2) .
C19 C18 H18 119.5 .
C17 C18 H18 119.5 .
C20 C19 C18 120.7(2) .
C20 C19 H19 119.6 .
C18 C19 H19 119.6 .
C19 C20 C21 120.9(2) .
C19 C20 H20 119.5 .
C21 C20 H20 119.5 .
C20 C21 C16 117.14(18) .
C20 C21 C22 120.74(19) .
C16 C21 C22 122.01(17) .
C21 C22 C23 110.09(19) .
C21 C22 C24 113.7(2) .
C23 C22 C24 110.5(2) .
C21 C22 H40 109.2(15) .
C23 C22 H40 105.4(15) .
C24 C22 H40 107.5(15) .
C22 C23 H23A 109.5 .
C22 C23 H23B 109.5 .
H23A C23 H23B 109.5 .
C22 C23 H23C 109.5 .
H23A C23 H23C 109.5 .
H23B C23 H23C 109.5 .
C22 C24 H24A 109.5 .
C22 C24 H24B 109.5 .
H24A C24 H24B 109.5 .
C22 C24 H24C 109.5 .
H24A C24 H24C 109.5 .
H24B C24 H24C 109.5 .
C17 C25 C27 113.30(18) .
C17 C25 C26 109.57(17) .
C27 C25 C26 109.47(18) .
C17 C25 H41 109.3(13) .
C27 C25 H41 105.2(13) .
C26 C25 H41 109.9(13) .
C25 C26 H26A 109.5 .
C25 C26 H26B 109.5 .
H26A C26 H26B 109.5 .
C25 C26 H26C 109.5 .
H26A C26 H26C 109.5 .
H26B C26 H26C 109.5 .
C25 C27 H27A 109.5 .
C25 C27 H27B 109.5 .
H27A C27 H27B 109.5 .
C25 C27 H27C 109.5 .
H27A C27 H27C 109.5 .
H27B C27 H27C 109.5 .
C28 C28 C29 113.7(3) 3_575
C28 C28 H35 112.8(15) 3_575
C29 C28 H35 107.3(15) .
C28 C28 H36 111.1(15) 3_575
C29 C28 H36 107.3(15) .
H35 C28 H36 104(2) .
C30 C29 C28 113.3(2) .
C30 C29 H29A 108.9 .
C28 C29 H29A 108.9 .
C30 C29 H29B 108.9 .
C28 C29 H29B 108.9 .
H29A C29 H29B 107.7 .
C29 C30 H30A 109.5 .
C29 C30 H30B 109.5 .
H30A C30 H30B 109.5 .
C29 C30 H30C 109.5 .
H30A C30 H30C 109.5 .
H30B C30 H30C 109.5 .
N3 C31 C32 111.43(18) .
N3 C31 H31A 109.3 .
C32 C31 H31A 109.3 .
N3 C31 H31B 109.3 .
C32 C31 H31B 109.3 .
H31A C31 H31B 108.0 .
C31 C32 H32A 109.5 .
C31 C32 H32B 109.5 .
H32A C32 H32B 109.5 .
C31 C32 H32C 109.5 .
H32A C32 H32C 109.5 .
H32B C32 H32C 109.5 .
N3 C33 C34 111.58(17) .
N3 C33 H33A 109.3 .
C34 C33 H33A 109.3 .
N3 C33 H33B 109.3 .
C34 C33 H33B 109.3 .
H33A C33 H33B 108.0 .
C33 C34 H34A 109.5 .
C33 C34 H34B 109.5 .
H34A C34 H34B 109.5 .
C33 C34 H34C 109.5 .
H34A C34 H34C 109.5 .
H34B C34 H34C 109.5 .

loop_
_geom_bond_atom_site_label_1
_geom_bond_atom_site_label_2
_geom_bond_distance
_geom_bond_site_symmetry_2
Pd1 C1 1.9869(17) .
Pd1 N3 2.1182(16) .
Pd1 Cl1 2.3092(6) .
Pd1 Cl2 2.3109(6) .
N1 C1 1.358(2) .
N1 C2 1.390(2) .
N1 C16 1.451(2) .
N2 C1 1.355(2) .
N2 C3 1.393(2) .
N2 C4 1.453(2) .
N3 C31 1.479(3) .
N3 C33 1.484(3) .
N3 H38 0.90(3) .
C2 C3 1.342(3) .
C2 H37 0.94(2) .
C3 H39 0.96(2) .
C4 C9 1.402(3) .
C4 C5 1.403(3) .
C5 C6 1.395(3) .
C5 C13 1.524(3) .
C6 C7 1.381(3) .
C6 H6 0.9500 .
C7 C8 1.383(3) .
C7 H7 0.9500 .
C8 C9 1.397(3) .
C8 H8 0.9500 .
C9 C10 1.518(3) .
C10 C12 1.533(3) .
C10 C11 1.540(3) .
C10 H10 1.0000 .
C11 H11A 0.9800 .
C11 H11B 0.9800 .
C11 H11C 0.9800 .
C12 H12A 0.9800 .
C12 H12B 0.9800 .
C12 H12C 0.9800 .
C13 C15 1.522(3) .
C13 C14 1.529(4) .
C13 H42 0.97(2) .
C14 H14A 0.9800 .
C14 H14B 0.9800 .
C14 H14C 0.9800 .
C15 H15A 0.9800 .
C15 H15B 0.9800 .
C15 H15C 0.9800 .
C16 C17 1.400(3) .
C16 C21 1.406(3) .
C17 C18 1.399(3) .
C17 C25 1.518(3) .
C18 C19 1.385(3) .
C18 H18 0.9500 .
C19 C20 1.384(3) .
C19 H19 0.9500 .
C20 C21 1.393(3) .
C20 H20 0.9500 .
C21 C22 1.521(3) .
C22 C23 1.524(3) .
C22 C24 1.531(3) .
C22 H40 0.91(2) .
C23 H23A 0.9800 .
C23 H23B 0.9800 .
C23 H23C 0.9800 .
C24 H24A 0.9800 .
C24 H24B 0.9800 .
C24 H24C 0.9800 .
C25 C27 1.535(3) .
C25 C26 1.538(3) .
C25 H41 1.02(2) .
C26 H26A 0.9800 .
C26 H26B 0.9800 .
C26 H26C 0.9800 .
C27 H27A 0.9800 .
C27 H27B 0.9800 .
C27 H27C 0.9800 .
C28 C28 1.521(6) 3_575
C28 C29 1.530(4) .
C28 H35 1.01(3) .
C28 H36 1.04(3) .
C29 C30 1.527(4) .
C29 H29A 0.9900 .
C29 H29B 0.9900 .
C30 H30A 0.9800 .
C30 H30B 0.9800 .
C30 H30C 0.9800 .
C31 C32 1.511(4) .
C31 H31A 0.9900 .
C31 H31B 0.9900 .
C32 H32A 0.9800 .
C32 H32B 0.9800 .
C32 H32C 0.9800 .
C33 C34 1.507(3) .
C33 H33A 0.9900 .
C33 H33B 0.9900 .
C34 H34A 0.9800 .
C34 H34B 0.9800 .
C34 H34C 0.9800 .

loop_
_geom_torsion_atom_site_label_1
_geom_torsion_atom_site_label_2
_geom_torsion_atom_site_label_3
_geom_torsion_atom_site_label_4
_geom_torsion
_geom_torsion_site_symmetry_1
C1 Pd1 N3 C31 -36.1(12) .
Cl1 Pd1 N3 C31 -117.08(14) .
Cl2 Pd1 N3 C31 65.77(14) .
C1 Pd1 N3 C33 -164.7(11) .
Cl1 Pd1 N3 C33 114.30(13) .
Cl2 Pd1 N3 C33 -62.85(13) .
C3 N2 C1 N1 0.3(2) .
C4 N2 C1 N1 -175.54(15) .
C3 N2 C1 Pd1 -178.98(13) .
C4 N2 C1 Pd1 5.2(3) .
C2 N1 C1 N2 -0.08(19) .
C16 N1 C1 N2 175.32(15) .
C2 N1 C1 Pd1 179.20(13) .
C16 N1 C1 Pd1 -5.4(2) .
N3 Pd1 C1 N2 -151.8(11) .
Cl1 Pd1 C1 N2 -70.93(16) .
Cl2 Pd1 C1 N2 106.37(15) .
N3 Pd1 C1 N1 29.1(12) .
Cl1 Pd1 C1 N1 109.97(15) .
Cl2 Pd1 C1 N1 -72.72(15) .
C1 N1 C2 C3 -0.1(2) .
C16 N1 C2 C3 -175.66(16) .
N1 C2 C3 N2 0.3(2) .
C1 N2 C3 C2 -0.4(2) .
C4 N2 C3 C2 175.50(17) .
C1 N2 C4 C9 100.4(2) .
C3 N2 C4 C9 -74.9(2) .
C1 N2 C4 C5 -80.4(2) .
C3 N2 C4 C5 104.3(2) .
C9 C4 C5 C6 -2.0(3) .
N2 C4 C5 C6 178.80(17) .
C9 C4 C5 C13 174.93(18) .
N2 C4 C5 C13 -4.2(3) .
C4 C5 C6 C7 1.2(3) .
C13 C5 C6 C7 -175.8(2) .
C5 C6 C7 C8 0.4(4) .
C6 C7 C8 C9 -1.3(3) .
C7 C8 C9 C4 0.5(3) .
C7 C8 C9 C10 178.0(2) .
C5 C4 C9 C8 1.2(3) .
N2 C4 C9 C8 -179.63(17) .
C5 C4 C9 C10 -176.19(18) .
N2 C4 C9 C10 3.0(3) .
C8 C9 C10 C12 42.8(3) .
C4 C9 C10 C12 -139.9(2) .
C8 C9 C10 C11 -80.7(2) .
C4 C9 C10 C11 96.6(2) .
C6 C5 C13 C15 -29.1(3) .
C4 C5 C13 C15 154.1(2) .
C6 C5 C13 C14 94.8(3) .
C4 C5 C13 C14 -82.0(3) .
C1 N1 C16 C17 105.5(2) .
C2 N1 C16 C17 -79.6(2) .
C1 N1 C16 C21 -77.9(2) .
C2 N1 C16 C21 96.9(2) .
C21 C16 C17 C18 0.4(3) .
N1 C16 C17 C18 176.80(18) .
C21 C16 C17 C25 -175.87(18) .
N1 C16 C17 C25 0.5(3) .
C16 C17 C18 C19 0.7(3) .
C25 C17 C18 C19 177.1(2) .
C17 C18 C19 C20 -1.0(4) .
C18 C19 C20 C21 0.0(4) .
C19 C20 C21 C16 1.1(3) .
C19 C20 C21 C22 -175.1(2) .
C17 C16 C21 C20 -1.3(3) .
N1 C16 C21 C20 -177.69(18) .
C17 C16 C21 C22 174.82(18) .
N1 C16 C21 C22 -1.6(3) .
C20 C21 C22 C23 90.8(3) .
C16 C21 C22 C23 -85.2(3) .
C20 C21 C22 C24 -33.7(3) .
C16 C21 C22 C24 150.3(2) .
C18 C17 C25 C27 43.7(3) .
C16 C17 C25 C27 -140.1(2) .
C18 C17 C25 C26 -78.9(2) .
C16 C17 C25 C26 97.3(2) .
C28 C28 C29 C30 173.0(3) 3_575
C33 N3 C31 C32 -174.2(2) .
Pd1 N3 C31 C32 55.4(2) .
C31 N3 C33 C34 174.92(18) .
Pd1 N3 C33 C34 -56.0(2) .
